data_7119618
loop_
_publ_author_name
'Ramya Raghunathan'
'Elango Kumarasamy'
'Steffen Jockusch'
'Angel Ugrinov'
'J. Sivaguru'

_publ_section_title
;
 Engaging electronic effects for atropselective [5+2]-photocycloaddition
 of maleimides
;
_journal_name_full Chem.Commun.
_journal_page_first 8305
_journal_volume 52
_journal_year 2016
_chemical_absolute_configuration ad
_chemical_formula_moiety 'C14 H12 Br N O2'
_chemical_formula_sum 'C14 H12 Br N O2'
_chemical_formula_weight 306.16
_chemical_name_systematic
;
 ?
;
_space_group_crystal_system orthorhombic
_space_group_IT_number 19
_space_group_name_Hall 'P 2ac 2ab'
_space_group_name_H-M_alt 'P 21 21 21'
_symmetry_space_group_name_Hall 'P 2ac 2ab'
_symmetry_space_group_name_H-M 'P 21 21 21'
_atom_sites_solution_hydrogens geom
_atom_sites_solution_primary direct
_audit_creation_date 2014-07-02
_audit_creation_method
;
Olex2 1.2
(compiled 2014.06.27 svn.r2953 for OlexSys, GUI svn.r4855)
;
_audit_update_record
;
2016-03-22 deposited with the CCDC.
2016-05-23 downloaded from the CCDC.
;
_cell_angle_alpha 90
_cell_angle_beta 90
_cell_angle_gamma 90
_cell_formula_units_Z 4
_cell_length_a 8.5431(8)
_cell_length_b 9.8089(8)
_cell_length_c 14.6636(12)
_cell_measurement_reflns_used 4182
_cell_measurement_temperature 100(2)
_cell_measurement_theta_max 27.06
_cell_measurement_theta_min 2.50
_cell_volume 1228.79(18)
_computing_cell_refinement 'SAINT v8.34A (Bruker, 2013)'
_computing_data_reduction 'SAINT v8.34A (Bruker, 2013)'
_computing_molecular_graphics 'Olex2 (Dolomanov et al., 2009)'
_computing_publication_material 'Olex2 (Dolomanov et al., 2009)'
_computing_structure_refinement 'ShelXL (Sheldrick, 2008)'
_computing_structure_solution 'ShelXS (Sheldrick, 2008)'
_diffrn_ambient_temperature 100.0
_diffrn_measured_fraction_theta_full 1.000
_diffrn_measured_fraction_theta_max 1.000
_diffrn_measurement_device_type 'Bruker APEX-II CCD'
_diffrn_measurement_method '\f and \w scans'
_diffrn_radiation_type MoK\a
_diffrn_radiation_wavelength 0.71073
_diffrn_reflns_av_R_equivalents 0.0252
_diffrn_reflns_av_unetI/netI 0.0279
_diffrn_reflns_Laue_measured_fraction_full 1.000
_diffrn_reflns_Laue_measured_fraction_max 1.000
_diffrn_reflns_limit_h_max 10
_diffrn_reflns_limit_h_min -10
_diffrn_reflns_limit_k_max 12
_diffrn_reflns_limit_k_min -10
_diffrn_reflns_limit_l_max 18
_diffrn_reflns_limit_l_min -18
_diffrn_reflns_number 9446
_diffrn_reflns_point_group_measured_fraction_full 1.000
_diffrn_reflns_point_group_measured_fraction_max 1.000
_diffrn_reflns_theta_full 25.242
_diffrn_reflns_theta_max 27.089
_diffrn_reflns_theta_min 2.498
_diffrn_standards_number 0
_exptl_absorpt_coefficient_mu 3.338
_exptl_absorpt_correction_T_max 0.7455
_exptl_absorpt_correction_T_min 0.6311
_exptl_absorpt_correction_type multi-scan
_exptl_absorpt_process_details
;
SADABS-2012/1 (Bruker,2012) was used for absorption correction.
wR2(int) was 0.0634 before and 0.0363 after correction.
The Ratio of minimum to maximum transmission is 0.8465.
The \l/2 correction factor is 0.0015.
;
_exptl_crystal_colour 'clear yellow'
_exptl_crystal_colour_lustre clear
_exptl_crystal_colour_primary yellow
_exptl_crystal_density_diffrn 1.655
_exptl_crystal_description block
_exptl_crystal_F_000 616
_exptl_crystal_size_max 0.301
_exptl_crystal_size_mid 0.23
_exptl_crystal_size_min 0.21
_refine_diff_density_max 0.258
_refine_diff_density_min -0.261
_refine_diff_density_rms 0.055
_refine_ls_abs_structure_details
;
 Refined as an inversion twin.
;
_refine_ls_abs_structure_Flack 0.417(10)
_refine_ls_extinction_coef .
_refine_ls_extinction_method none
_refine_ls_goodness_of_fit_ref 1.040
_refine_ls_hydrogen_treatment constr
_refine_ls_matrix_type full
_refine_ls_number_parameters 165
_refine_ls_number_reflns 2719
_refine_ls_number_restraints 0
_refine_ls_restrained_S_all 1.040
_refine_ls_R_factor_all 0.0244
_refine_ls_R_factor_gt 0.0204
_refine_ls_shift/su_max 0.001
_refine_ls_shift/su_mean 0.000
_refine_ls_structure_factor_coef Fsqd
_refine_ls_weighting_details 'w=1/[\s^2^(Fo^2^)+(0.0203P)^2^+0.1990P] where P=(Fo^2^+2Fc^2^)/3'
_refine_ls_weighting_scheme calc
_refine_ls_wR_factor_gt 0.0425
_refine_ls_wR_factor_ref 0.0436
_reflns_Friedel_coverage 0.725
_reflns_Friedel_fraction_full 1.000
_reflns_Friedel_fraction_max 1.000
_reflns_number_gt 2542
_reflns_number_total 2719
_reflns_threshold_expression 'I > 2\s(I)'
_cod_data_source_file c6cc02962k2.cif
_cod_data_source_block 3c
_cod_database_code 7119618
_shelxl_version_number 2014-1
_shelx_space_group_comment
;
The symmetry employed for this shelxl refinement is uniquely defined
by the following loop, which should always be used as a source of
symmetry information in preference to the above space-group names.
They are only intended as comments.
;
_olex2_refinement_description
;
1. Fixed Uiso
 At 1.2 times of:
  All C(H) groups, All C(H,H) groups
 At 1.5 times of:
  All C(H,H,H) groups
2.a Ternary CH refined with riding coordinates:
 C5(H5)
2.b Secondary CH2 refined with riding coordinates:
 C4(H4A,H4B), C6(H6A,H6B)
2.c Aromatic/amide H refined with riding coordinates:
 C1(H1), C2(H2), C8(H8), C9(H9)
2.d Idealised Me refined as rotating group:
 C14(H14A,H14B,H14C)
;
_olex2_submission_special_instructions 'No special instructions were received'

loop_
_space_group_symop_operation_xyz
'x, y, z'
'x+1/2, -y+1/2, -z'
'-x, y+1/2, -z+1/2'
'-x+1/2, -y, z+1/2'

loop_
_atom_site_label
_atom_site_type_symbol
_atom_site_fract_x
_atom_site_fract_y
_atom_site_fract_z
_atom_site_U_iso_or_equiv
_atom_site_adp_type
_atom_site_occupancy
_atom_site_site_symmetry_order
_atom_site_calc_flag
_atom_site_refinement_flags_posn
_atom_site_refinement_flags_adp
_atom_site_refinement_flags_occupancy
_atom_site_disorder_assembly
_atom_site_disorder_group
Br1 Br 0.26017(3) 1.22124(3) 0.36424(2) 0.01455(8) Uani 1 1 d . . . . .
O1 O 0.3129(2) 1.2724(2) 0.70680(13) 0.0190(4) Uani 1 1 d . . . . .
O2 O 0.0588(2) 0.99782(19) 0.44981(12) 0.0141(4) Uani 1 1 d . . . . .
N1 N 0.2232(3) 0.9430(2) 0.56801(14) 0.0098(5) Uani 1 1 d . . . . .
C1 C 0.0658(4) 0.5675(3) 0.66468(19) 0.0166(7) Uani 1 1 d . . . . .
H1 H 0.0355 0.4783 0.6828 0.020 Uiso 1 1 calc R . . . .
C2 C 0.2248(4) 0.6014(3) 0.66071(16) 0.0142(6) Uani 1 1 d . . . . .
H2 H 0.3028 0.5378 0.6787 0.017 Uiso 1 1 calc R . . . .
C3 C 0.2653(3) 0.7304(2) 0.62981(15) 0.0113(5) Uani 1 1 d . . . . .
C4 C 0.4250(3) 0.7955(3) 0.62332(18) 0.0106(6) Uani 1 1 d . . . . .
H4A H 0.4890 0.7509 0.5756 0.013 Uiso 1 1 calc R . . . .
H4B H 0.4809 0.7897 0.6823 0.013 Uiso 1 1 calc R . . . .
C5 C 0.3902(3) 0.9451(3) 0.59809(19) 0.0106(6) Uani 1 1 d . . . . .
H5 H 0.4587 0.9739 0.5462 0.013 Uiso 1 1 calc R . . . .
C6 C 0.4040(3) 1.0470(3) 0.67566(19) 0.0141(6) Uani 1 1 d . . . . .
H6A H 0.3437 1.0131 0.7287 0.017 Uiso 1 1 calc R . . . .
H6B H 0.5151 1.0540 0.6942 0.017 Uiso 1 1 calc R . . . .
C7 C 0.3448(3) 1.1870(3) 0.65000(18) 0.0114(6) Uani 1 1 d . . . . .
C8 C 0.3332(3) 1.2264(3) 0.55085(17) 0.0134(6) Uani 1 1 d . . . . .
H8 H 0.3779 1.3111 0.5335 0.016 Uiso 1 1 calc R . . . .
C9 C -0.0477(3) 0.6626(3) 0.64239(19) 0.0151(6) Uani 1 1 d . . . . .
H9 H -0.1548 0.6381 0.6485 0.018 Uiso 1 1 calc R . . . .
C10 C -0.0104(3) 0.7942(3) 0.61104(17) 0.0117(6) Uani 1 1 d . . . . .
C11 C 0.1493(3) 0.8215(3) 0.60037(18) 0.0105(6) Uani 1 1 d . . . . .
C12 C 0.2655(4) 1.1525(2) 0.48539(15) 0.0107(5) Uani 1 1 d . . . . .
C13 C 0.1726(3) 1.0226(3) 0.49733(17) 0.0112(6) Uani 1 1 d . . . . .
C14 C -0.1370(3) 0.8994(3) 0.5978(2) 0.0165(6) Uani 1 1 d . . . . .
H14A H -0.0988 0.9886 0.6180 0.025 Uiso 1 1 calc GR . . . .
H14B H -0.2292 0.8739 0.6336 0.025 Uiso 1 1 calc GR . . . .
H14C H -0.1652 0.9040 0.5330 0.025 Uiso 1 1 calc GR . . . .

loop_
_atom_site_aniso_label
_atom_site_aniso_U_11
_atom_site_aniso_U_22
_atom_site_aniso_U_33
_atom_site_aniso_U_23
_atom_site_aniso_U_13
_atom_site_aniso_U_12
Br1 0.02039(14) 0.01220(12) 0.01105(11) 0.00366(10) -0.00213(13) -0.00094(14)
O1 0.0252(11) 0.0170(10) 0.0147(9) -0.0023(10) -0.0016(8) -0.0006(10)
O2 0.0142(11) 0.0129(11) 0.0153(9) 0.0022(9) -0.0051(8) -0.0012(8)
N1 0.0100(13) 0.0075(10) 0.0119(10) 0.0015(8) -0.0032(9) -0.0002(10)
C1 0.0273(17) 0.0104(14) 0.0122(13) 0.0012(11) 0.0008(12) -0.0053(13)
C2 0.0210(16) 0.0112(13) 0.0105(12) 0.0002(9) -0.0021(11) 0.0023(13)
C3 0.0144(13) 0.0112(11) 0.0082(10) -0.0034(10) -0.0034(13) -0.0005(13)
C4 0.0119(13) 0.0068(14) 0.0130(13) 0.0008(12) -0.0015(11) 0.0013(11)
C5 0.0078(14) 0.0110(14) 0.0132(13) 0.0001(11) -0.0021(11) -0.0004(11)
C6 0.0142(15) 0.0142(15) 0.0138(13) 0.0001(12) -0.0038(12) -0.0040(12)
C7 0.0105(13) 0.0110(15) 0.0128(14) -0.0011(11) -0.0040(11) -0.0037(10)
C8 0.0136(13) 0.0107(13) 0.0159(13) 0.0025(13) 0.0011(10) -0.0040(13)
C9 0.0152(14) 0.0172(14) 0.0128(13) -0.0038(13) 0.0024(13) -0.0063(12)
C10 0.0126(13) 0.0132(15) 0.0094(13) -0.0021(11) -0.0014(10) 0.0009(13)
C11 0.0149(15) 0.0086(14) 0.0081(12) -0.0004(11) -0.0016(11) -0.0025(11)
C12 0.0119(14) 0.0107(12) 0.0094(11) 0.0034(9) -0.0010(12) 0.0027(13)
C13 0.0133(15) 0.0094(14) 0.0109(12) -0.0001(11) 0.0017(11) 0.0016(11)
C14 0.0121(15) 0.0190(16) 0.0183(14) -0.0005(13) 0.0012(12) 0.0007(13)

loop_
_atom_type_symbol
_atom_type_description
_atom_type_scat_dispersion_real
_atom_type_scat_dispersion_imag
_atom_type_scat_source
C C 0.0033 0.0016 'International Tables Vol C Tables 4.2.6.8 and 6.1.1.4'
H H 0.0000 0.0000 'International Tables Vol C Tables 4.2.6.8 and 6.1.1.4'
N N 0.0061 0.0033 'International Tables Vol C Tables 4.2.6.8 and 6.1.1.4'
O O 0.0106 0.0060 'International Tables Vol C Tables 4.2.6.8 and 6.1.1.4'
Br Br -0.2901 2.4595 'International Tables Vol C Tables 4.2.6.8 and 6.1.1.4'

loop_
_geom_angle_atom_site_label_1
_geom_angle_atom_site_label_2
_geom_angle_atom_site_label_3
_geom_angle
_geom_angle_site_symmetry_1
_geom_angle_site_symmetry_3
C11 N1 C5 109.6(2) . .
C13 N1 C5 121.2(2) . .
C13 N1 C11 126.0(2) . .
C2 C1 H1 119.7 . .
C9 C1 H1 119.7 . .
C9 C1 C2 120.6(3) . .
C1 C2 H2 120.9 . .
C3 C2 C1 118.2(3) . .
C3 C2 H2 120.9 . .
C2 C3 C4 129.2(2) . .
C2 C3 C11 120.4(3) . .
C11 C3 C4 110.4(2) . .
C3 C4 H4A 110.9 . .
C3 C4 H4B 110.9 . .
C3 C4 C5 104.1(2) . .
H4A C4 H4B 109.0 . .
C5 C4 H4A 110.9 . .
C5 C4 H4B 110.9 . .
N1 C5 C4 104.0(2) . .
N1 C5 H5 109.8 . .
N1 C5 C6 107.7(2) . .
C4 C5 H5 109.8 . .
C6 C5 C4 115.6(2) . .
C6 C5 H5 109.8 . .
C5 C6 H6A 109.1 . .
C5 C6 H6B 109.1 . .
H6A C6 H6B 107.8 . .
C7 C6 C5 112.7(2) . .
C7 C6 H6A 109.1 . .
C7 C6 H6B 109.1 . .
O1 C7 C6 122.2(2) . .
O1 C7 C8 118.1(3) . .
C8 C7 C6 119.7(2) . .
C7 C8 H8 117.2 . .
C12 C8 C7 125.7(3) . .
C12 C8 H8 117.2 . .
C1 C9 H9 118.8 . .
C1 C9 C10 122.4(3) . .
C10 C9 H9 118.8 . .
C9 C10 C14 120.5(2) . .
C11 C10 C9 115.6(3) . .
C11 C10 C14 123.7(3) . .
C3 C11 N1 108.8(2) . .
C10 C11 N1 128.8(3) . .
C10 C11 C3 122.2(3) . .
C8 C12 Br1 119.4(2) . .
C8 C12 C13 127.0(2) . .
C13 C12 Br1 113.25(17) . .
O2 C13 N1 124.8(3) . .
O2 C13 C12 121.3(2) . .
N1 C13 C12 113.8(2) . .
C10 C14 H14A 109.5 . .
C10 C14 H14B 109.5 . .
C10 C14 H14C 109.5 . .
H14A C14 H14B 109.5 . .
H14A C14 H14C 109.5 . .
H14B C14 H14C 109.5 . .

loop_
_geom_bond_atom_site_label_1
_geom_bond_atom_site_label_2
_geom_bond_distance
_geom_bond_site_symmetry_2
Br1 C12 1.901(2) .
O1 C7 1.212(3) .
O2 C13 1.221(3) .
N1 C5 1.493(3) .
N1 C11 1.429(3) .
N1 C13 1.368(3) .
C1 H1 0.9500 .
C1 C2 1.399(4) .
C1 C9 1.385(4) .
C2 H2 0.9500 .
C2 C3 1.388(4) .
C3 C4 1.509(3) .
C3 C11 1.402(4) .
C4 H4A 0.9900 .
C4 H4B 0.9900 .
C4 C5 1.542(4) .
C5 H5 1.0000 .
C5 C6 1.519(4) .
C6 H6A 0.9900 .
C6 H6B 0.9900 .
C6 C7 1.511(4) .
C7 C8 1.508(4) .
C8 H8 0.9500 .
C8 C12 1.334(4) .
C9 H9 0.9500 .
C9 C10 1.407(4) .
C10 C11 1.400(4) .
C10 C14 1.507(4) .
C12 C13 1.512(4) .
C14 H14A 0.9800 .
C14 H14B 0.9800 .
C14 H14C 0.9800 .

loop_
_geom_torsion_atom_site_label_1
_geom_torsion_atom_site_label_2
_geom_torsion_atom_site_label_3
_geom_torsion_atom_site_label_4
_geom_torsion
_geom_torsion_site_symmetry_1
_geom_torsion_site_symmetry_2
_geom_torsion_site_symmetry_3
_geom_torsion_site_symmetry_4
Br1 C12 C13 O2 -28.9(3) . . . .
Br1 C12 C13 N1 154.53(19) . . . .
O1 C7 C8 C12 -134.0(3) . . . .
N1 C5 C6 C7 -55.5(3) . . . .
C1 C2 C3 C4 176.5(2) . . . .
C1 C2 C3 C11 -2.3(4) . . . .
C1 C9 C10 C11 2.4(4) . . . .
C1 C9 C10 C14 -173.1(3) . . . .
C2 C1 C9 C10 3.0(4) . . . .
C2 C3 C4 C5 -171.7(2) . . . .
C2 C3 C11 N1 -177.0(2) . . . .
C2 C3 C11 C10 8.0(4) . . . .
C3 C4 C5 N1 -14.9(3) . . . .
C3 C4 C5 C6 103.0(2) . . . .
C4 C3 C11 N1 4.0(3) . . . .
C4 C3 C11 C10 -171.0(2) . . . .
C4 C5 C6 C7 -171.2(2) . . . .
C5 N1 C11 C3 -14.2(3) . . . .
C5 N1 C11 C10 160.3(3) . . . .
C5 N1 C13 O2 155.0(3) . . . .
C5 N1 C13 C12 -28.6(3) . . . .
C5 C6 C7 O1 162.9(3) . . . .
C5 C6 C7 C8 -20.8(3) . . . .
C6 C7 C8 C12 49.6(4) . . . .
C7 C8 C12 Br1 179.1(2) . . . .
C7 C8 C12 C13 6.7(5) . . . .
C8 C12 C13 O2 143.9(3) . . . .
C8 C12 C13 N1 -32.7(4) . . . .
C9 C1 C2 C3 -3.0(4) . . . .
C9 C10 C11 N1 178.3(2) . . . .
C9 C10 C11 C3 -7.8(4) . . . .
C11 N1 C5 C4 18.1(3) . . . .
C11 N1 C5 C6 -105.0(3) . . . .
C11 N1 C13 O2 -2.5(4) . . . .
C11 N1 C13 C12 173.9(2) . . . .
C11 C3 C4 C5 7.2(3) . . . .
C13 N1 C5 C4 -142.7(2) . . . .
C13 N1 C5 C6 94.1(3) . . . .
C13 N1 C11 C3 145.5(2) . . . .
C13 N1 C11 C10 -40.0(4) . . . .
C14 C10 C11 N1 -6.4(4) . . . .
C14 C10 C11 C3 167.5(2) . . . .
